data_4125394
loop_
_publ_author_name
'Lv, Xiu-Liang'
'Wang, Kecheng'
'Wang, Bin'
'Su, Jie'
'Zou, Xiaodong'
'Xie, Yabo'
'Li, Jian-Rong'
'Zhou, Hong-Cai'

_publ_section_title
;
 A Base-Resistant Metalloporphyrin Metal-Organic Framework for C-H Bond
 Halogenation.
;
_journal_issue 1
_journal_name_full 'Journal of the American Chemical Society'
_journal_page_first 211
_journal_page_last 217
_journal_paper_doi 10.1021/jacs.6b09463
_journal_volume 139
_journal_year 2017
_chemical_formula_sum 'C127.92 H73.12 N27.44 Ni10.24 O21.98'
_chemical_formula_weight 2948.80
_chemical_name_systematic ' ?'
_space_group_IT_number 221
_symmetry_cell_setting cubic
_symmetry_Int_Tables_number 221
_symmetry_space_group_name_Hall '-P 4 2 3'
_symmetry_space_group_name_H-M 'P m -3 m'
_cell_angle_alpha 90
_cell_angle_beta 90
_cell_angle_gamma 90
_cell_formula_units_Z 1
_cell_length_a 21.5588(18)
_cell_length_b 21.5588(18)
_cell_length_c 21.5588(18)
_cell_measurement_temperature 298
_cell_volume 10020.1(14)
_diffrn_ambient_temperature 298
_diffrn_measurement_device Synchrotron
_diffrn_measurement_device_type Synchrotron
_diffrn_radiation_probe x-ray
_diffrn_radiation_source Synchrotron
_diffrn_radiation_type Synchrotron
_diffrn_radiation_wavelength 0.45336
_exptl_absorpt_coefficient_mu 0.146
_exptl_crystal_density_diffrn 0.488
_pd_calc_method 'Rietveld Refinement'
_pd_proc_ls_background_function 'Chebychev polynomial'
_pd_proc_ls_pref_orient_corr ' ?                                                                         '
_pd_proc_ls_profile_function 'Pearson VII peak type'
_pd_proc_ls_prof_R_factor 0.03849
_pd_proc_ls_prof_wR_expected 0.00938
_pd_proc_ls_prof_wR_factor 0.04896
_refine_ls_goodness_of_fit_all 5.219
_refine_ls_R_I_factor 0.01990
_reflns_number_total 686
_cod_data_source_file ja6b09463_si_002.cif
_cod_data_source_block I
_cod_depositor_comments
;
The following automatic conversions were performed:

'_diffrn_radiation_probe' value 'X-ray' changed to 'x-ray' according
to
/usr/data/users/saulius/crontab/automatic-downloads/rss-feeds/ACS/lib/dictionaries/cif_core.dic
dictionary named 'cif_core.dic' version 2.4.2 from 2011-04-26.

Automatic conversion script
Id: cif_fix_values 4268 2015-11-12 08:31:59Z antanas 

 Adding full bibliography for 4125394.cif.
;
_cod_original_sg_symbol_Hall '-P 4;2;3'
_cod_original_formula_sum C127.92H73.12N27.44Ni10.24O21.98
_cod_database_code 4125394

loop_
_space_group_symop_id
_space_group_symop_operation_xyz
1 x,y,z
2 -x,-y,z
3 -x,y,-z
4 x,-y,-z
5 z,x,y
6 z,-x,-y
7 -z,-x,y
8 -z,x,-y
9 y,z,x
10 -y,z,-x
11 y,-z,-x
12 -y,-z,x
13 y,x,-z
14 -y,-x,-z
15 y,-x,z
16 -y,x,z
17 x,z,-y
18 -x,z,y
19 -x,-z,-y
20 x,-z,y
21 z,y,-x
22 z,-y,x
23 -z,y,x
24 -z,-y,-x
25 -x,-y,-z
26 x,y,-z
27 x,-y,z
28 -x,y,z
29 -z,-x,-y
30 -z,x,y
31 z,x,-y
32 z,-x,y
33 -y,-z,-x
34 y,-z,x
35 -y,z,x
36 y,z,-x
37 -y,-x,z
38 y,x,z
39 -y,x,-z
40 y,-x,-z
41 -x,-z,y
42 x,-z,-y
43 x,z,y
44 -x,z,-y
45 -z,-y,x
46 -z,y,-x
47 z,-y,-x
48 z,y,x

loop_
_atom_site_label
_atom_site_type_symbol
_atom_site_fract_x
_atom_site_fract_y
_atom_site_fract_z
_atom_site_adp_type
_atom_site_U_iso_or_equiv
_atom_site_site_symmetry_multiplicity
_atom_site_occupancy
_atom_site_calc_flag
Ni1 Ni 0.0649(3) 0.0649(3) 0.0649(3) Uiso 0.034(10) 8 1 d
Ni2 Ni 0.5 0.5 0 Uiso 0.034(10) 3 0.761(14) d
O1 O 0 0.890(3) 0 Uiso 0.04(3) 6 1 d
O2 O 0 0.121(4) 0.121(4) Uiso 0.04(3) 12 0.2387(18) d
N1 N 0.8714(6) 0.0316(19) 0.8714(6) Uiso 0.047(13) 24 0.761(6) d
C2 C 0.828823 0.0512(18) 0.828823 Uiso 0.047(13) 24 0.761(6) d
H2 H 0.8157(12) 0.089(3) 0.8157(12) Uiso 0.056(15) 24 0.761(6) d
C3 C 0.8026(6) 0 0.8026(6) Uiso 0.047(13) 12 0.761(6) d
C4 C 0.7535(6) 0 0.7535(6) Uiso 0.047(13) 12 0.761(6) d
C5 C 0.7306(6) 0.0557(10) 0.7306(6) Uiso 0.047(13) 24 0.761(6) d
H5 H 0.7470(6) 0.0958(18) 0.7470(6) Uiso 0.056(15) 24 0.761(6) d
C6 C 0.6848(6) 0.0557(10) 0.6848(6) Uiso 0.047(13) 24 0.761(6) d
H6 H 0.6684(6) 0.0958(18) 0.6684(6) Uiso 0.056(15) 24 0.761(6) d
C7 C 0.6618(6) 0 0.6618(6) Uiso 0.047(13) 12 0.761(6) d
C8 C 0.6127(6) 0 0.6127(6) Uiso 0.047(13) 12 0.761(6) d
C9 C 0.5507(6) 0 0.6306(6) Uiso 0.047(13) 24 0.761(6) d
C10 C 0.690971 0 0.5317(14) Uiso 0.047(13) 24 0.761(6) d
H10 H 0.7290(19) 0 0.555(2) Uiso 0.056(15) 24 0.761(6) d
N11 N 0.593(2) 0 0.5 Uiso 0.047(13) 12 0.761(6) d
X1 O 0.313(4) 0 0 Uiso 0.29(6) 6 1 d
X2 O 0.5 0 0 Uiso 0.29(6) 3 0.56(3) d
X3 O 0.844(6) 1.430(5) 1.430(5) Uiso 0.29(6) 24 0.226(4) d

loop_
_geom_angle_atom_site_label_1
_geom_angle_atom_site_label_2
_geom_angle_atom_site_label_3
_geom_angle_site_symmetry_1
_geom_angle_site_symmetry_3
_geom_angle
O1 Ni1 O1 2_565 6_556 98.9(12)
O1 Ni1 O1 2_565 10_655 98.9(12)
O1 Ni1 O2 2_565 . 73(2)
O1 Ni1 O2 2_565 5_555 167(2)
O1 Ni1 O2 2_565 9_555 73(2)
O1 Ni1 N1 2_565 3_656 174.2(17)
O1 Ni1 N1 2_565 7_665 84.8(12)
O1 Ni1 N1 2_565 11_566 84.8(12)
O1 Ni1 O1 6_556 10_655 98.9(12)
O1 Ni1 O2 6_556 . 73(2)
O1 Ni1 O2 6_556 5_555 73(2)
O1 Ni1 O2 6_556 9_555 167(2)
O1 Ni1 N1 6_556 3_656 84.8(12)
O1 Ni1 N1 6_556 7_665 174.2(17)
O1 Ni1 N1 6_556 11_566 84.8(12)
O1 Ni1 O2 10_655 . 167(2)
O1 Ni1 O2 10_655 5_555 73(2)
O1 Ni1 O2 10_655 9_555 73(2)
O1 Ni1 N1 10_655 3_656 84.8(12)
O1 Ni1 N1 10_655 7_665 84.8(12)
O1 Ni1 N1 10_655 11_566 174.2(17)
O2 Ni1 O2 . 5_555 113(3)
O2 Ni1 O2 . 9_555 113(3)
O2 Ni1 O2 5_555 9_555 113(3)
N1 Ni1 N1 3_656 7_665 91.2(12)
N1 Ni1 N1 3_656 11_566 91.2(12)
N1 Ni1 N1 7_665 11_566 91.2(12)
N11 Ni2 N11 5_555 6_565 180.0(5)
N11 Ni2 N11 5_555 17_555 90
N11 Ni2 N11 5_555 18_655 90
N11 Ni2 N11 6_565 17_555 90
N11 Ni2 N11 6_565 18_655 90
N11 Ni2 N11 17_555 18_655 180.0(5)
Ni1 O1 Ni1 2_565 4_565 128(3)
Ni1 O1 Ni1 2_565 14_565 78.9(11)
Ni1 O1 Ni1 2_565 15_565 78.9(11)
Ni1 O1 Ni1 4_565 14_565 78.9(11)
Ni1 O1 Ni1 4_565 15_565 78.9(11)
Ni1 O1 Ni1 14_565 15_565 128(3)
Ni1 O2 Ni1 . 16_555 79(3)
O2 N1 N1 8_656 22_555 19(7)
O2 N1 C2 8_656 . 127(8)
N1 N1 C2 22_555 . 108(2)
N1 C2 H2 . . 134(4)
N1 C2 C3 . . 108(3)
H2 C2 C3 . . 118(2)
C2 C3 C2 . 22_555 108.3(16)
C2 C3 C4 . . 125.9(11)
C2 C3 C4 22_555 . 125.9(11)
C3 C4 C5 . . 120.2(8)
C3 C4 C5 . 22_555 120.2(8)
C5 C4 C5 . 22_555 119.6(14)
C4 C5 H5 . . 119.8(18)
C4 C5 C6 . . 120.2(17)
H5 C5 C6 . . 120(2)
C5 C6 H6 . . 120(2)
C5 C6 C7 . . 120.2(17)
H6 C6 C7 . . 119.8(18)
C6 C7 C6 . 22_555 119.6(14)
C6 C7 C8 . . 120.2(8)
C6 C7 C8 22_555 . 120.2(8)
C7 C8 C9 . . 118.9(12)
C7 C8 C9 . 22_555 118.9(12)
C9 C8 C9 . 22_555 122.1(13)
C8 C9 C10 . 22_555 123.5(17)
C8 C9 N11 . 22_555 127.1(19)
C10 C9 N11 22_555 22_555 109(2)
C9 C10 C10 22_555 4_556 107.5(13)
C9 C10 H10 22_555 . 131(4)
C10 C10 H10 4_556 . 121(3)
Ni2 N11 C9 9_555 21_556 126.9(16)
Ni2 N11 C9 9_555 22_555 126.9(16)
C9 N11 C9 21_556 22_555 106(3)

loop_
_geom_bond_atom_site_label_1
_geom_bond_atom_site_label_2
_geom_bond_site_symmetry_2
_geom_bond_distance
Ni1 O1 2_565 2.20(3)
Ni1 O1 6_556 2.20(3)
Ni1 O1 10_655 2.20(3)
Ni1 O2 . 2.21(7)
Ni1 O2 5_555 2.21(7)
Ni1 O2 9_555 2.21(7)
Ni1 N1 3_656 2.07(2)
Ni1 N1 7_665 2.07(2)
Ni1 N1 11_566 2.07(2)
Ni2 N11 5_555 2.00(5)
Ni2 N11 6_565 2.00(5)
Ni2 N11 17_555 2.00(5)
Ni2 N11 18_655 2.00(5)
N1 N1 22_555 1.36(6)
N1 C2 . 1.37(2)
C2 H2 . 0.90(7)
C2 C3 . 1.36(3)
C3 C4 . 1.50(2)
C4 C5 . 1.39(2)
C4 C5 22_555 1.39(2)
C5 H5 . 1.00(4)
C5 C6 . 1.40(2)
C6 H6 . 1.00(4)
C6 C7 . 1.39(2)
C7 C8 . 1.50(2)
C8 C9 . 1.39(2)
C8 C9 22_555 1.39(2)
C9 C10 22_555 1.364(17)
C9 N11 22_555 1.37(3)
C10 C10 4_556 1.37(4)
C10 H10 . 0.96(5)
